data_1558304
loop_
_publ_author_name
'Labella, Jorge'
'Dur\'an-Sampedro, Gonzalo'
'Mart\'inez-D\'iaz, M. Victoria'
'Torres, Tom\'as'

_publ_section_title
;
 Annulative \p-extension of BODIPYs made easy via gold(i)-catalyzed
 cycloisomerization
;
_journal_issue 39
_journal_name_full 'Chemical Science'
_journal_page_first 10778
_journal_page_last 10785
_journal_paper_doi 10.1039/D0SC01054E
_journal_volume 11
_journal_year 2020
_chemical_formula_sum 'C36 H29 B F2 N2 O0.5'
_chemical_formula_weight 546.42
_chemical_name_common JL-376-1_250K
_space_group_crystal_system monoclinic
_space_group_IT_number 15
_space_group_name_Hall '-C 2yc'
_space_group_name_H-M_alt 'C 1 2/c 1'
_atom_sites_solution_hydrogens geom
_audit_update_record
;
2020-02-20 deposited with the CCDC.	2020-06-09 downloaded from the CCDC.
;
_cell_angle_alpha 90
_cell_angle_beta 104.9532(14)
_cell_angle_gamma 90
_cell_formula_units_Z 8
_cell_length_a 24.3250(9)
_cell_length_b 9.9336(4)
_cell_length_c 28.2901(12)
_cell_measurement_reflns_used 5428
_cell_measurement_temperature 250.(2)
_cell_measurement_theta_max 19.9060
_cell_measurement_theta_min 2.2258
_cell_volume 6604.4(5)
_computing_cell_refinement 'Bruker SAINT'
_computing_data_collection 'Bruker APEX2'
_computing_data_reduction 'Bruker SAINT'
_computing_molecular_graphics 'Bruker SHELXTL'
_computing_publication_material 'Bruker SHELXTL'
_computing_structure_refinement 'SHELXL-2014/7 (Sheldrick, 2014)'
_computing_structure_solution 'SHELXS-97 (Sheldrick 2008)'
_diffrn_ambient_temperature 250.(2)
_diffrn_detector_area_resol_mean 8.3333
_diffrn_measured_fraction_theta_full 1.000
_diffrn_measured_fraction_theta_max 1.000
_diffrn_measurement_device_type 'Bruker Kappa Apex II'
_diffrn_measurement_method '\f and \w scans'
_diffrn_radiation_type 'Mo K\a'
_diffrn_radiation_wavelength 0.71073
_diffrn_reflns_av_R_equivalents 0.0747
_diffrn_reflns_av_unetI/netI 0.0505
_diffrn_reflns_limit_h_max 29
_diffrn_reflns_limit_h_min -29
_diffrn_reflns_limit_k_max 11
_diffrn_reflns_limit_k_min -11
_diffrn_reflns_limit_l_max 34
_diffrn_reflns_limit_l_min -33
_diffrn_reflns_number 56003
_diffrn_reflns_theta_full 25.35
_diffrn_reflns_theta_max 25.35
_diffrn_reflns_theta_min 1.49
_exptl_absorpt_coefficient_mu 0.072
_exptl_absorpt_correction_T_max 0.7454
_exptl_absorpt_correction_T_min 0.7004
_exptl_absorpt_correction_type multi-scan
_exptl_absorpt_process_details sadabs
_exptl_crystal_colour 'intense purple'
_exptl_crystal_density_diffrn 1.099
_exptl_crystal_density_method 'not measured'
_exptl_crystal_description needle
_exptl_crystal_F_000 2288
_exptl_crystal_size_max 0.294
_exptl_crystal_size_mid 0.059
_exptl_crystal_size_min 0.052
_refine_diff_density_max 1.066
_refine_diff_density_min -0.424
_refine_ls_extinction_method none
_refine_ls_goodness_of_fit_ref 1.051
_refine_ls_hydrogen_treatment constr
_refine_ls_matrix_type full
_refine_ls_number_parameters 387
_refine_ls_number_reflns 6031
_refine_ls_number_restraints 0
_refine_ls_restrained_S_all 1.051
_refine_ls_R_factor_all 0.1390
_refine_ls_R_factor_gt 0.0746
_refine_ls_shift/su_max 0.000
_refine_ls_shift/su_mean 0.000
_refine_ls_structure_factor_coef Fsqd
_refine_ls_weighting_details 'w=1/[\s^2^(Fo^2^)+(0.1767P)^2^] where P=(Fo^2^+2Fc^2^)/3'
_refine_ls_weighting_scheme calc
_refine_ls_wR_factor_gt 0.2262
_refine_ls_wR_factor_ref 0.2774
_reflns_number_gt 3439
_reflns_number_total 6031
_reflns_threshold_expression 'I > 2\s(I)'
_cod_data_source_file d0sc01054e2.cif
_cod_data_source_block 02825JorgeLabella
_cod_depositor_comments 'Adding full bibliography for 1558304--1558314.cif.'
_cod_original_formula_sum 'C36 H29 B F2 N2 O0.50'
_cod_database_code 1558304

loop_
_space_group_symop_operation_xyz
'x, y, z'
'-x, y, -z+1/2'
'x+1/2, y+1/2, z'
'-x+1/2, y+1/2, -z+1/2'
'-x, -y, -z'
'x, -y, z-1/2'
'-x+1/2, -y+1/2, -z'
'x+1/2, -y+1/2, z-1/2'

loop_
_atom_site_type_symbol
_atom_site_label
_atom_site_fract_x
_atom_site_fract_y
_atom_site_fract_z
_atom_site_U_iso_or_equiv
_atom_site_adp_type
_atom_site_calc_flag
_atom_site_refinement_flags_adp
_atom_site_refinement_flags_occupancy
_atom_site_refinement_flags_posn
_atom_site_occupancy
_atom_site_disorder_assembly
_atom_site_disorder_group
B B1 0.28112(16) 0.7253(4) 0.42720(14) 0.0453(9) Uani d . . . 1 . .
C C1 0.30096(13) 0.8469(3) 0.35290(12) 0.0471(8) Uani d . . . 1 . .
H H1 0.2725 0.9126 0.3503 0.057 Uiso calc U . R 1 . .
C C2 0.33860(13) 0.8424(3) 0.32349(11) 0.0441(8) Uani d . . . 1 . .
C C3 0.37353(13) 0.7307(3) 0.33989(11) 0.0445(8) Uani d . . . 1 . .
H H3 0.4037 0.701 0.3274 0.053 Uiso calc U . R 1 . .
C C4 0.35560(12) 0.6715(3) 0.37810(11) 0.0409(7) Uani d . . . 1 . .
C C5 0.37473(12) 0.5569(3) 0.40650(11) 0.0411(8) Uani d . . . 1 . .
C C6 0.34821(12) 0.5158(3) 0.44187(11) 0.0417(8) Uani d . . . 1 . .
C C7 0.35788(13) 0.4045(3) 0.47360(12) 0.0458(8) Uani d . . . 1 . .
H H7 0.3856 0.3377 0.4751 0.055 Uiso calc U . R 1 . .
C C8 0.31982(13) 0.4097(3) 0.50215(12) 0.0450(8) Uani d . . . 1 . .
C C9 0.28678(13) 0.5290(3) 0.48674(12) 0.0469(8) Uani d . . . 1 . .
H H9 0.2576 0.5598 0.5002 0.056 Uiso calc U . R 1 . .
C C10 0.33868(14) 0.9368(3) 0.28344(11) 0.0474(8) Uani d . . . 1 . .
C C11 0.28713(17) 0.9905(4) 0.25675(13) 0.0639(10) Uani d . . . 1 . .
H H11 0.2533 0.9635 0.2642 0.077 Uiso calc U . R 1 . .
C C12 0.2844(2) 1.0822(4) 0.21957(15) 0.0769(12) Uani d . . . 1 . .
H H12 0.249 1.1172 0.2022 0.092 Uiso calc U . R 1 . .
C C13 0.3327(2) 1.1218(4) 0.20812(15) 0.0795(13) Uani d . . . 1 . .
H H13 0.3308 1.1838 0.1826 0.095 Uiso calc U . R 1 . .
C C14 0.3839(2) 1.0720(4) 0.23345(15) 0.0741(12) Uani d . . . 1 . .
H H14 0.4171 1.1002 0.2252 0.089 Uiso calc U . R 1 . .
C C15 0.38815(15) 0.9789(4) 0.27177(13) 0.0561(9) Uani d . . . 1 . .
C C16 0.4423(2) 0.9347(4) 0.29810(16) 0.0710(11) Uani d . . . 1 . .
C C17 0.4885(2) 0.8977(5) 0.3199(2) 0.0905(15) Uani d . . . 1 . .
C C18 0.5443(2) 0.8491(8) 0.3479(3) 0.147(3) Uani d . . . 1 . .
H H18A 0.5501 0.8733 0.3821 0.221 Uiso calc U . R 1 . .
H H18B 0.5739 0.8899 0.3353 0.221 Uiso calc U . R 1 . .
H H18C 0.546 0.752 0.345 0.221 Uiso calc U . R 1 . .
C C19 0.31157(14) 0.3229(3) 0.54154(13) 0.0513(9) Uani d . . . 1 . .
C C20 0.28228(17) 0.3715(4) 0.57421(15) 0.0682(11) Uani d . . . 1 . .
H H20 0.2689 0.4606 0.5707 0.082 Uiso calc U . R 1 . .
C C21 0.27223(19) 0.2945(5) 0.61128(16) 0.0808(13) Uani d . . . 1 . .
H H21 0.2522 0.3313 0.6326 0.097 Uiso calc U . R 1 . .
C C22 0.29120(19) 0.1641(5) 0.61744(18) 0.0812(13) Uani d . . . 1 . .
H H22 0.2845 0.1112 0.6429 0.097 Uiso calc U . R 1 . .
C C23 0.31976(17) 0.1122(4) 0.58627(17) 0.0729(12) Uani d . . . 1 . .
H H23 0.3322 0.0224 0.5903 0.087 Uiso calc U . R 1 . .
C C24 0.33130(15) 0.1889(4) 0.54797(14) 0.0569(10) Uani d . . . 1 . .
C C25 0.36099(17) 0.1271(4) 0.51667(16) 0.0650(11) Uani d . . . 1 . .
C C26 0.38644(19) 0.0708(4) 0.49147(18) 0.0760(13) Uani d . . . 1 . .
C C27 0.4160(2) 0.0061(6) 0.4584(2) 0.1121(18) Uani d . . . 1 . .
H H27A 0.3885 -0.0192 0.4283 0.168 Uiso calc U . R 1 . .
H H27B 0.4356 -0.0736 0.4739 0.168 Uiso calc U . R 1 . .
H H27C 0.4433 0.0684 0.451 0.168 Uiso calc U . R 1 . .
C C28 0.42563(13) 0.4795(3) 0.40048(12) 0.0456(8) Uani d . . . 1 . .
C C29 0.47973(14) 0.5305(4) 0.42245(13) 0.0581(10) Uani d . . . 1 . .
C C30 0.52673(16) 0.4540(5) 0.41963(17) 0.0780(13) Uani d . . . 1 . .
H H30 0.5634 0.4877 0.4339 0.094 Uiso calc U . R 1 . .
C C31 0.52132(19) 0.3298(5) 0.39652(19) 0.0828(13) Uani d . . . 1 . .
C C32 0.46761(19) 0.2852(4) 0.37458(17) 0.0778(13) Uani d . . . 1 . .
H H32 0.4635 0.2021 0.3581 0.093 Uiso calc U . R 1 . .
C C33 0.41863(15) 0.3574(4) 0.37546(15) 0.0603(10) Uani d . . . 1 . .
C C34 0.48824(17) 0.6617(5) 0.45014(17) 0.0799(13) Uani d . . . 1 . .
H H34A 0.4701 0.7339 0.4286 0.12 Uiso calc U . R 1 . .
H H34B 0.5286 0.6801 0.462 0.12 Uiso calc U . R 1 . .
H H34C 0.4715 0.6556 0.4777 0.12 Uiso calc U . R 1 . .
C C35 0.5739(2) 0.2472(7) 0.3961(3) 0.137(2) Uani d . . . 1 . .
H H35A 0.6074 0.3041 0.4051 0.206 Uiso calc U . R 1 . .
H H35B 0.5701 0.2111 0.3635 0.206 Uiso calc U . R 1 . .
H H35C 0.5777 0.1737 0.4193 0.206 Uiso calc U . R 1 . .
C C36 0.36158(19) 0.3049(5) 0.35040(19) 0.0878(14) Uani d . . . 1 . .
H H36A 0.3453 0.2597 0.374 0.132 Uiso calc U . R 1 . .
H H36B 0.365 0.2416 0.3252 0.132 Uiso calc U . R 1 . .
H H36C 0.3371 0.3789 0.3356 0.132 Uiso calc U . R 1 . .
F F1 0.29775(10) 0.82671(19) 0.46147(7) 0.0689(7) Uani d . . . 1 . .
F F2 0.22324(8) 0.7252(2) 0.40997(8) 0.0690(7) Uani d . . . 1 . .
N N1 0.31020(10) 0.7456(2) 0.38553(9) 0.0409(6) Uani d . . . 1 . .
N N2 0.30310(10) 0.5895(2) 0.45096(9) 0.0412(6) Uani d . . . 1 . .
O O1 0.1348(6) 0.0298(15) 0.2770(5) 0.103(4) Uiso d . P . 0.25 A 1
O O2 0.0797(17) 0.025(4) 0.2710(13) 0.139(12) Uiso d . P . 0.125 B 2
O O3 0.0319(13) 0.017(3) 0.2506(11) 0.112(9) Uiso d . P . 0.125 C 3

loop_
_atom_site_aniso_label
_atom_site_aniso_U_11
_atom_site_aniso_U_22
_atom_site_aniso_U_33
_atom_site_aniso_U_12
_atom_site_aniso_U_13
_atom_site_aniso_U_23
B1 0.047(2) 0.041(2) 0.053(2) 0.0073(16) 0.0202(17) -0.0022(18)
C1 0.0482(18) 0.0406(18) 0.052(2) 0.0094(15) 0.0109(15) -0.0014(16)
C2 0.0457(18) 0.0433(18) 0.0428(18) 0.0021(15) 0.0107(14) -0.0037(15)
C3 0.0420(17) 0.0443(18) 0.0493(19) 0.0028(14) 0.0153(15) -0.0030(15)
C4 0.0377(16) 0.0405(18) 0.0456(18) 0.0043(14) 0.0126(14) -0.0041(15)
C5 0.0396(17) 0.0358(17) 0.0469(18) 0.0022(13) 0.0092(14) -0.0069(15)
C6 0.0401(17) 0.0357(17) 0.0505(19) 0.0060(14) 0.0140(14) -0.0024(15)
C7 0.0445(18) 0.0383(18) 0.054(2) 0.0061(14) 0.0112(15) 0.0003(15)
C8 0.0503(19) 0.0359(17) 0.0483(19) -0.0008(14) 0.0119(15) 0.0015(15)
C9 0.0486(19) 0.0455(19) 0.0490(19) 0.0009(15) 0.0170(16) -0.0021(16)
C10 0.059(2) 0.0418(18) 0.0410(18) 0.0019(16) 0.0125(16) -0.0007(15)
C11 0.069(2) 0.062(2) 0.058(2) 0.0126(19) 0.0114(19) 0.009(2)
C12 0.092(3) 0.069(3) 0.064(3) 0.016(2) 0.010(2) 0.014(2)
C13 0.113(4) 0.061(3) 0.058(3) 0.001(3) 0.011(3) 0.015(2)
C14 0.095(3) 0.063(3) 0.070(3) -0.014(2) 0.032(2) 0.005(2)
C15 0.063(2) 0.053(2) 0.053(2) -0.0040(18) 0.0166(18) 0.0005(18)
C16 0.068(3) 0.074(3) 0.076(3) -0.005(2) 0.026(2) 0.007(2)
C17 0.068(3) 0.098(4) 0.108(4) -0.003(3) 0.027(3) 0.023(3)
C18 0.061(3) 0.183(7) 0.186(7) 0.017(4) 0.010(4) 0.059(5)
C19 0.0509(19) 0.046(2) 0.055(2) -0.0021(15) 0.0094(16) 0.0071(17)
C20 0.083(3) 0.056(2) 0.073(3) 0.005(2) 0.033(2) 0.016(2)
C21 0.088(3) 0.088(3) 0.073(3) 0.004(2) 0.033(2) 0.023(3)
C22 0.080(3) 0.081(3) 0.083(3) -0.008(2) 0.023(3) 0.032(3)
C23 0.058(2) 0.056(2) 0.093(3) -0.0079(19) -0.001(2) 0.027(2)
C24 0.052(2) 0.045(2) 0.066(2) -0.0064(16) 0.0013(18) 0.0095(19)
C25 0.061(2) 0.039(2) 0.084(3) -0.0010(18) -0.001(2) 0.005(2)
C26 0.075(3) 0.040(2) 0.103(3) 0.001(2) 0.006(3) -0.004(2)
C27 0.109(4) 0.079(3) 0.150(5) 0.013(3) 0.035(4) -0.031(4)
C28 0.0456(19) 0.0422(18) 0.0522(19) 0.0112(15) 0.0186(15) 0.0030(15)
C29 0.044(2) 0.067(2) 0.064(2) 0.0115(17) 0.0134(17) 0.0036(19)
C30 0.046(2) 0.098(4) 0.090(3) 0.016(2) 0.018(2) -0.006(3)
C31 0.067(3) 0.080(3) 0.111(4) 0.031(2) 0.041(3) -0.001(3)
C32 0.081(3) 0.060(3) 0.104(3) 0.021(2) 0.043(3) -0.010(2)
C33 0.063(2) 0.050(2) 0.076(3) 0.0084(18) 0.0314(19) -0.0076(19)
C34 0.057(2) 0.082(3) 0.093(3) -0.002(2) 0.004(2) -0.021(3)
C35 0.095(4) 0.147(5) 0.179(6) 0.072(4) 0.053(4) -0.003(5)
C36 0.083(3) 0.073(3) 0.113(4) -0.006(2) 0.036(3) -0.042(3)
F1 0.1077(17) 0.0416(11) 0.0721(14) -0.0011(11) 0.0499(13) -0.0115(10)
F2 0.0472(12) 0.0741(15) 0.0916(16) 0.0174(10) 0.0288(10) 0.0239(12)
N1 0.0430(14) 0.0360(14) 0.0453(15) 0.0075(11) 0.0145(11) 0.0023(12)
N2 0.0435(14) 0.0360(14) 0.0462(15) 0.0035(11) 0.0154(12) -0.0028(12)

loop_
_atom_type_symbol
_atom_type_description
_atom_type_scat_dispersion_real
_atom_type_scat_dispersion_imag
_atom_type_scat_source
C C 0.0033 0.0016 'International Tables Vol C Tables 4.2.6.8 and 6.1.1.4'
H H 0.0000 0.0000 'International Tables Vol C Tables 4.2.6.8 and 6.1.1.4'
B B 0.0013 0.0007 'International Tables Vol C Tables 4.2.6.8 and 6.1.1.4'
N N 0.0061 0.0033 'International Tables Vol C Tables 4.2.6.8 and 6.1.1.4'
F F 0.0171 0.0103 'International Tables Vol C Tables 4.2.6.8 and 6.1.1.4'
O O 0.0106 0.0060 'International Tables Vol C Tables 4.2.6.8 and 6.1.1.4'

loop_
_geom_angle_atom_site_label_1
_geom_angle_atom_site_label_2
_geom_angle_atom_site_label_3
_geom_angle_site_symmetry_1
_geom_angle_site_symmetry_3
_geom_angle
_geom_angle_publ_flag
F2 B1 F1 . . 109.8(3) ?
F2 B1 N1 . . 111.2(3) ?
F1 B1 N1 . . 109.4(3) ?
F2 B1 N2 . . 111.4(3) ?
F1 B1 N2 . . 109.0(3) ?
N1 B1 N2 . . 105.9(2) ?
N1 C1 C2 . . 111.6(3) ?
N1 C1 H1 . . 124.2 ?
C2 C1 H1 . . 124.2 ?
C1 C2 C3 . . 105.4(3) ?
C1 C2 C10 . . 125.0(3) ?
C3 C2 C10 . . 129.7(3) ?
C4 C3 C2 . . 107.8(3) ?
C4 C3 H3 . . 126.1 ?
C2 C3 H3 . . 126.1 ?
N1 C4 C3 . . 108.3(3) ?
N1 C4 C5 . . 120.2(3) ?
C3 C4 C5 . . 131.5(3) ?
C6 C5 C4 . . 120.4(3) ?
C6 C5 C28 . . 118.8(3) ?
C4 C5 C28 . . 120.8(3) ?
C5 C6 N2 . . 120.9(3) ?
C5 C6 C7 . . 131.4(3) ?
N2 C6 C7 . . 107.7(3) ?
C8 C7 C6 . . 108.5(3) ?
C8 C7 H7 . . 125.7 ?
C6 C7 H7 . . 125.7 ?
C7 C8 C9 . . 105.1(3) ?
C7 C8 C19 . . 132.0(3) ?
C9 C8 C19 . . 122.8(3) ?
N2 C9 C8 . . 110.6(3) ?
N2 C9 H9 . . 124.7 ?
C8 C9 H9 . . 124.7 ?
C11 C10 C15 . . 118.0(3) ?
C11 C10 C2 . . 118.8(3) ?
C15 C10 C2 . . 123.2(3) ?
C12 C11 C10 . . 121.7(4) ?
C12 C11 H11 . . 119.1 ?
C10 C11 H11 . . 119.1 ?
C13 C12 C11 . . 119.9(4) ?
C13 C12 H12 . . 120.0 ?
C11 C12 H12 . . 120.0 ?
C12 C13 C14 . . 120.0(4) ?
C12 C13 H13 . . 120.0 ?
C14 C13 H13 . . 120.0 ?
C13 C14 C15 . . 121.4(4) ?
C13 C14 H14 . . 119.3 ?
C15 C14 H14 . . 119.3 ?
C10 C15 C16 . . 122.0(3) ?
C10 C15 C14 . . 118.9(4) ?
C16 C15 C14 . . 119.1(4) ?
C17 C16 C15 . . 179.1(5) ?
C16 C17 C18 . . 177.8(5) ?
C17 C18 H18A . . 109.5 ?
C17 C18 H18B . . 109.5 ?
H18A C18 H18B . . 109.5 ?
C17 C18 H18C . . 109.5 ?
H18A C18 H18C . . 109.5 ?
H18B C18 H18C . . 109.5 ?
C20 C19 C24 . . 117.2(3) ?
C20 C19 C8 . . 119.7(3) ?
C24 C19 C8 . . 123.0(3) ?
C21 C20 C19 . . 122.6(4) ?
C21 C20 H20 . . 118.7 ?
C19 C20 H20 . . 118.7 ?
C20 C21 C22 . . 120.2(4) ?
C20 C21 H21 . . 119.9 ?
C22 C21 H21 . . 119.9 ?
C23 C22 C21 . . 119.2(4) ?
C23 C22 H22 . . 120.4 ?
C21 C22 H22 . . 120.4 ?
C22 C23 C24 . . 122.0(4) ?
C22 C23 H23 . . 119.0 ?
C24 C23 H23 . . 119.0 ?
C19 C24 C23 . . 118.7(4) ?
C19 C24 C25 . . 122.6(3) ?
C23 C24 C25 . . 118.6(4) ?
C26 C25 C24 . . 177.5(4) ?
C25 C26 C27 . . 177.0(5) ?
C26 C27 H27A . . 109.5 ?
C26 C27 H27B . . 109.5 ?
H27A C27 H27B . . 109.5 ?
C26 C27 H27C . . 109.5 ?
H27A C27 H27C . . 109.5 ?
H27B C27 H27C . . 109.5 ?
C33 C28 C29 . . 121.3(3) ?
C33 C28 C5 . . 120.4(3) ?
C29 C28 C5 . . 118.2(3) ?
C30 C29 C28 . . 118.0(4) ?
C30 C29 C34 . . 119.8(3) ?
C28 C29 C34 . . 122.1(3) ?
C31 C30 C29 . . 122.2(4) ?
C31 C30 H30 . . 118.9 ?
C29 C30 H30 . . 118.9 ?
C32 C31 C30 . . 117.7(3) ?
C32 C31 C35 . . 121.9(5) ?
C30 C31 C35 . . 120.4(5) ?
C31 C32 C33 . . 123.0(4) ?
C31 C32 H32 . . 118.5 ?
C33 C32 H32 . . 118.5 ?
C28 C33 C32 . . 117.6(4) ?
C28 C33 C36 . . 121.8(3) ?
C32 C33 C36 . . 120.6(4) ?
C29 C34 H34A . . 109.5 ?
C29 C34 H34B . . 109.5 ?
H34A C34 H34B . . 109.5 ?
C29 C34 H34C . . 109.5 ?
H34A C34 H34C . . 109.5 ?
H34B C34 H34C . . 109.5 ?
C31 C35 H35A . . 109.5 ?
C31 C35 H35B . . 109.5 ?
H35A C35 H35B . . 109.5 ?
C31 C35 H35C . . 109.5 ?
H35A C35 H35C . . 109.5 ?
H35B C35 H35C . . 109.5 ?
C33 C36 H36A . . 109.5 ?
C33 C36 H36B . . 109.5 ?
H36A C36 H36B . . 109.5 ?
C33 C36 H36C . . 109.5 ?
H36A C36 H36C . . 109.5 ?
H36B C36 H36C . . 109.5 ?
C1 N1 C4 . . 106.9(3) ?
C1 N1 B1 . . 126.6(3) ?
C4 N1 B1 . . 126.0(3) ?
C9 N2 C6 . . 107.9(3) ?
C9 N2 B1 . . 126.4(3) ?
C6 N2 B1 . . 125.4(3) ?

loop_
_geom_bond_atom_site_label_1
_geom_bond_atom_site_label_2
_geom_bond_site_symmetry_2
_geom_bond_distance
_geom_bond_publ_flag
B1 F2 . 1.366(4) ?
B1 F1 . 1.384(4) ?
B1 N1 . 1.537(5) ?
B1 N2 . 1.540(4) ?
C1 N1 . 1.345(4) ?
C1 C2 . 1.388(4) ?
C1 H1 . 0.94 ?
C2 C3 . 1.401(4) ?
C2 C10 . 1.472(5) ?
C3 C4 . 1.396(4) ?
C3 H3 . 0.94 ?
C4 N1 . 1.388(4) ?
C4 C5 . 1.402(4) ?
C5 C6 . 1.385(4) ?
C5 C28 . 1.504(4) ?
C6 N2 . 1.397(4) ?
C6 C7 . 1.405(4) ?
C7 C8 . 1.378(4) ?
C7 H7 . 0.94 ?
C8 C9 . 1.435(4) ?
C8 C19 . 1.463(5) ?
C9 N2 . 1.323(4) ?
C9 H9 . 0.94 ?
C10 C11 . 1.392(5) ?
C10 C15 . 1.392(5) ?
C11 C12 . 1.380(5) ?
C11 H11 . 0.94 ?
C12 C13 . 1.356(6) ?
C12 H12 . 0.94 ?
C13 C14 . 1.359(6) ?
C13 H13 . 0.94 ?
C14 C15 . 1.408(5) ?
C14 H14 . 0.94 ?
C15 C16 . 1.406(6) ?
C16 C17 . 1.192(6) ?
C17 C18 . 1.466(7) ?
C18 H18A . 0.97 ?
C18 H18B . 0.97 ?
C18 H18C . 0.97 ?
C19 C20 . 1.391(5) ?
C19 C24 . 1.410(5) ?
C20 C21 . 1.370(5) ?
C20 H20 . 0.94 ?
C21 C22 . 1.372(6) ?
C21 H21 . 0.94 ?
C22 C23 . 1.357(6) ?
C22 H22 . 0.94 ?
C23 C24 . 1.411(5) ?
C23 H23 . 0.94 ?
C24 C25 . 1.419(6) ?
C25 C26 . 1.197(6) ?
C26 C27 . 1.466(7) ?
C27 H27A . 0.97 ?
C27 H27B . 0.97 ?
C27 H27C . 0.97 ?
C28 C33 . 1.392(5) ?
C28 C29 . 1.397(5) ?
C29 C30 . 1.392(5) ?
C29 C34 . 1.507(6) ?
C30 C31 . 1.386(6) ?
C30 H30 . 0.94 ?
C31 C32 . 1.368(6) ?
C31 C35 . 1.522(6) ?
C32 C33 . 1.396(5) ?
C32 H32 . 0.94 ?
C33 C36 . 1.481(6) ?
C34 H34A . 0.97 ?
C34 H34B . 0.97 ?
C34 H34C . 0.97 ?
C35 H35A . 0.97 ?
C35 H35B . 0.97 ?
C35 H35C . 0.97 ?
C36 H36A . 0.97 ?
C36 H36B . 0.97 ?
C36 H36C . 0.97 ?

loop_
_geom_hbond_atom_site_label_D
_geom_hbond_atom_site_label_H
_geom_hbond_atom_site_label_A
_geom_hbond_site_symmetry_A
_geom_hbond_distance_DH
_geom_hbond_distance_HA
_geom_hbond_distance_DA
_geom_hbond_angle_DHA
_geom_hbond_publ_flag
C9 H9 F1 7_566 0.94 2.24 3.160(4) 166.5 ?

loop_
_geom_torsion_atom_site_label_1
_geom_torsion_atom_site_label_2
_geom_torsion_atom_site_label_3
_geom_torsion_atom_site_label_4
_geom_torsion_site_symmetry_1
_geom_torsion_site_symmetry_2
_geom_torsion_site_symmetry_3
_geom_torsion_site_symmetry_4
_geom_torsion
_geom_torsion_publ_flag
N1 C1 C2 C3 . . . . -0.6(4) ?
N1 C1 C2 C10 . . . . 178.4(3) ?
C1 C2 C3 C4 . . . . 0.5(3) ?
C10 C2 C3 C4 . . . . -178.4(3) ?
C2 C3 C4 N1 . . . . -0.2(3) ?
C2 C3 C4 C5 . . . . 178.4(3) ?
N1 C4 C5 C6 . . . . 0.6(4) ?
C3 C4 C5 C6 . . . . -177.9(3) ?
N1 C4 C5 C28 . . . . -177.1(3) ?
C3 C4 C5 C28 . . . . 4.4(5) ?
C4 C5 C6 N2 . . . . -1.9(4) ?
C28 C5 C6 N2 . . . . 175.9(3) ?
C4 C5 C6 C7 . . . . 177.9(3) ?
C28 C5 C6 C7 . . . . -4.4(5) ?
C5 C6 C7 C8 . . . . 179.7(3) ?
N2 C6 C7 C8 . . . . -0.5(3) ?
C6 C7 C8 C9 . . . . -0.3(3) ?
C6 C7 C8 C19 . . . . -178.4(3) ?
C7 C8 C9 N2 . . . . 1.1(4) ?
C19 C8 C9 N2 . . . . 179.4(3) ?
C1 C2 C10 C11 . . . . -32.7(5) ?
C3 C2 C10 C11 . . . . 146.0(3) ?
C1 C2 C10 C15 . . . . 145.3(3) ?
C3 C2 C10 C15 . . . . -36.1(5) ?
C15 C10 C11 C12 . . . . 0.3(5) ?
C2 C10 C11 C12 . . . . 178.3(3) ?
C10 C11 C12 C13 . . . . 0.3(6) ?
C11 C12 C13 C14 . . . . -0.4(7) ?
C12 C13 C14 C15 . . . . 0.0(7) ?
C11 C10 C15 C16 . . . . 177.2(4) ?
C2 C10 C15 C16 . . . . -0.7(5) ?
C11 C10 C15 C14 . . . . -0.7(5) ?
C2 C10 C15 C14 . . . . -178.6(3) ?
C13 C14 C15 C10 . . . . 0.5(6) ?
C13 C14 C15 C16 . . . . -177.4(4) ?
C7 C8 C19 C20 . . . . 160.3(4) ?
C9 C8 C19 C20 . . . . -17.5(5) ?
C7 C8 C19 C24 . . . . -20.7(6) ?
C9 C8 C19 C24 . . . . 161.5(3) ?
C24 C19 C20 C21 . . . . -0.2(6) ?
C8 C19 C20 C21 . . . . 178.8(4) ?
C19 C20 C21 C22 . . . . 0.0(7) ?
C20 C21 C22 C23 . . . . -0.3(7) ?
C21 C22 C23 C24 . . . . 0.9(6) ?
C20 C19 C24 C23 . . . . 0.8(5) ?
C8 C19 C24 C23 . . . . -178.2(3) ?
C20 C19 C24 C25 . . . . 179.1(3) ?
C8 C19 C24 C25 . . . . 0.1(5) ?
C22 C23 C24 C19 . . . . -1.1(5) ?
C22 C23 C24 C25 . . . . -179.5(4) ?
C6 C5 C28 C33 . . . . 78.4(4) ?
C4 C5 C28 C33 . . . . -103.9(4) ?
C6 C5 C28 C29 . . . . -98.8(4) ?
C4 C5 C28 C29 . . . . 78.9(4) ?
C33 C28 C29 C30 . . . . -1.5(5) ?
C5 C28 C29 C30 . . . . 175.7(3) ?
C33 C28 C29 C34 . . . . -179.4(4) ?
C5 C28 C29 C34 . . . . -2.2(5) ?
C28 C29 C30 C31 . . . . -0.9(6) ?
C34 C29 C30 C31 . . . . 177.1(4) ?
C29 C30 C31 C32 . . . . 2.3(7) ?
C29 C30 C31 C35 . . . . -177.6(5) ?
C30 C31 C32 C33 . . . . -1.5(7) ?
C35 C31 C32 C33 . . . . 178.4(5) ?
C29 C28 C33 C32 . . . . 2.3(6) ?
C5 C28 C33 C32 . . . . -174.9(3) ?
C29 C28 C33 C36 . . . . -177.6(4) ?
C5 C28 C33 C36 . . . . 5.2(6) ?
C31 C32 C33 C28 . . . . -0.8(7) ?
C31 C32 C33 C36 . . . . 179.1(4) ?
C2 C1 N1 C4 . . . . 0.5(3) ?
C2 C1 N1 B1 . . . . 173.7(3) ?
C3 C4 N1 C1 . . . . -0.2(3) ?
C5 C4 N1 C1 . . . . -179.0(3) ?
C3 C4 N1 B1 . . . . -173.4(3) ?
C5 C4 N1 B1 . . . . 7.8(4) ?
F2 B1 N1 C1 . . . . 54.5(4) ?
F1 B1 N1 C1 . . . . -67.0(4) ?
N2 B1 N1 C1 . . . . 175.6(3) ?
F2 B1 N1 C4 . . . . -133.6(3) ?
F1 B1 N1 C4 . . . . 104.9(3) ?
N2 B1 N1 C4 . . . . -12.5(4) ?
C8 C9 N2 C6 . . . . -1.4(3) ?
C8 C9 N2 B1 . . . . -175.2(3) ?
C5 C6 N2 C9 . . . . -179.0(3) ?
C7 C6 N2 C9 . . . . 1.2(3) ?
C5 C6 N2 B1 . . . . -5.1(5) ?
C7 C6 N2 B1 . . . . 175.1(3) ?
F2 B1 N2 C9 . . . . -55.1(4) ?
F1 B1 N2 C9 . . . . 66.2(4) ?
N1 B1 N2 C9 . . . . -176.2(3) ?
F2 B1 N2 C6 . . . . 132.1(3) ?
F1 B1 N2 C6 . . . . -106.6(3) ?
N1 B1 N2 C6 . . . . 11.1(4) ?
